data_7248568
loop_
_publ_author_name
'Zhu, Yujun'
'Liu, Ruoxi'
'Wang, Leyao'
'Chen, Chen'
'Zhao, Yupei'
'Guo, Wei'
'Zhang, Zhihui'

_publ_section_title
;
 Ciprofloxacin salts of benzene mono/di-carboxylate: crystal structures
 and the improvement of solubility
;
_journal_issue 20
_journal_name_full CrystEngComm
_journal_page_first 2662
_journal_page_last 2672
_journal_paper_doi 10.1039/D4CE00213J
_journal_volume 26
_journal_year 2024
_chemical_formula_moiety 'C17 H19 F N3 O3, C8 H2 Cl4 O4, C4 Cl2 O2'
_chemical_formula_sum 'C29 H21 Cl6 F N3 O9'
_chemical_formula_weight 787.19
_space_group_crystal_system triclinic
_space_group_IT_number 2
_space_group_name_Hall '-P 1'
_space_group_name_H-M_alt 'P -1'
_atom_sites_solution_hydrogens geom
_atom_sites_solution_primary dual
_audit_creation_date 2023-12-16
_audit_creation_method
;
Olex2 1.5
(compiled 2023.08.24 svn.re1ec1418 for OlexSys, GUI svn.r6817)
;
_audit_update_record
;
2024-03-04 deposited with the CCDC.	2024-04-29 downloaded from the CCDC.
;
_cell_angle_alpha 89.989(2)
_cell_angle_beta 75.496(2)
_cell_angle_gamma 85.944(2)
_cell_formula_units_Z 2
_cell_length_a 9.2235(8)
_cell_length_b 11.3207(10)
_cell_length_c 15.6694(14)
_cell_measurement_reflns_used 6246
_cell_measurement_temperature 295(2)
_cell_measurement_theta_max 30.14
_cell_measurement_theta_min 2.27
_cell_volume 1579.8(2)
_computing_cell_refinement 'Bruker SAINT'
_computing_data_collection 'Bruker APEX2'
_computing_data_reduction 'Bruker SAINT'
_computing_molecular_graphics 'Olex2 1.5 (Dolomanov et al., 2009)'
_computing_publication_material 'Olex2 1.5 (Dolomanov et al., 2009)'
_computing_structure_refinement 'SHELXL 2018/3 (Sheldrick, 2015)'
_computing_structure_solution 'SHELXT  (Sheldrick, 2015)'
_diffrn_ambient_temperature 295.15
_diffrn_measured_fraction_theta_full 0.984
_diffrn_measured_fraction_theta_max 0.793
_diffrn_measurement_device_type 'Bruker APEX-II CCD'
_diffrn_measurement_method '\f and \w scans'
_diffrn_radiation_type MoK\a
_diffrn_radiation_wavelength 0.71073
_diffrn_reflns_av_R_equivalents 0.0168
_diffrn_reflns_av_unetI/netI 0.0330
_diffrn_reflns_Laue_measured_fraction_full 0.984
_diffrn_reflns_Laue_measured_fraction_max 0.793
_diffrn_reflns_limit_h_max 12
_diffrn_reflns_limit_h_min -12
_diffrn_reflns_limit_k_max 13
_diffrn_reflns_limit_k_min -15
_diffrn_reflns_limit_l_max 20
_diffrn_reflns_limit_l_min -13
_diffrn_reflns_number 10976
_diffrn_reflns_point_group_measured_fraction_full 0.984
_diffrn_reflns_point_group_measured_fraction_max 0.793
_diffrn_reflns_theta_full 25.242
_diffrn_reflns_theta_max 30.428
_diffrn_reflns_theta_min 1.804
_diffrn_source 'Sealed tube'
_exptl_absorpt_coefficient_mu 0.610
_exptl_absorpt_correction_T_max 0.889
_exptl_absorpt_correction_T_min 0.845
_exptl_absorpt_correction_type multi-scan
_exptl_absorpt_process_details SADABS
_exptl_crystal_colour colourless
_exptl_crystal_colour_primary colourless
_exptl_crystal_density_diffrn 1.655
_exptl_crystal_description BLOCK
_exptl_crystal_F_000 798
_exptl_crystal_size_max 0.28
_exptl_crystal_size_mid 0.22
_exptl_crystal_size_min 0.2
_refine_diff_density_max 0.437
_refine_diff_density_min -0.380
_refine_diff_density_rms 0.069
_refine_ls_extinction_method none
_refine_ls_goodness_of_fit_ref 1.060
_refine_ls_hydrogen_treatment constr
_refine_ls_matrix_type full
_refine_ls_number_parameters 436
_refine_ls_number_reflns 7598
_refine_ls_number_restraints 0
_refine_ls_restrained_S_all 1.060
_refine_ls_R_factor_all 0.0522
_refine_ls_R_factor_gt 0.0409
_refine_ls_shift/su_max 0.000
_refine_ls_shift/su_mean 0.000
_refine_ls_structure_factor_coef Fsqd
_refine_ls_weighting_details 'w=1/[\s^2^(Fo^2^)+(0.0686P)^2^+0.6674P] where P=(Fo^2^+2Fc^2^)/3'
_refine_ls_weighting_scheme calc
_refine_ls_wR_factor_gt 0.1204
_refine_ls_wR_factor_ref 0.1313
_reflns_Friedel_coverage 0.000
_reflns_number_gt 6169
_reflns_number_total 7598
_reflns_threshold_expression 'I > 2\s(I)'
_cod_data_source_file d4ce00213j2.cif
_cod_data_source_block 4
_cod_depositor_comments 'Adding full bibliography for 7248565--7248569.cif.'
_cod_database_code 7248568
_shelx_shelxl_version_number 2018/3
_shelx_space_group_comment
;
The symmetry employed for this shelxl refinement is uniquely defined
by the following loop, which should always be used as a source of
symmetry information in preference to the above space-group names.
They are only intended as comments.
;
_shelx_estimated_absorpt_t_max 0.888
_shelx_estimated_absorpt_t_min 0.848
_olex2_refinement_description
;
1. Fixed Uiso
 At 1.2 times of:
  All C(H) groups, All C(H,H) groups, All N(H,H) groups
 At 1.5 times of:
  All O(H) groups
2.a Ternary CH refined with riding coordinates:
 C15(H15)
2.b Secondary CH2 refined with riding coordinates:
 C1(H1A,H1B), C2(H2A,H2B), C3(H3A,H3B), C4(H4A,H4B), C16(H16A,H16B), C17(H17A,
 H17B), N1(H1C,H1D)
2.c Aromatic/amide H refined with riding coordinates:
 C7(H7), C10(H10), C13(H13)
2.d Idealised tetrahedral OH refined as rotating group:
 O2(H2), O5(H5), O7(H7A)
;
_olex2_submission_special_instructions 'No special instructions were received'

loop_
_space_group_symop_operation_xyz
'x, y, z'
'-x, -y, -z'

loop_
_atom_site_label
_atom_site_type_symbol
_atom_site_fract_x
_atom_site_fract_y
_atom_site_fract_z
_atom_site_U_iso_or_equiv
_atom_site_adp_type
_atom_site_occupancy
_atom_site_site_symmetry_order
_atom_site_calc_flag
_atom_site_refinement_flags_posn
_atom_site_refinement_flags_adp
_atom_site_refinement_flags_occupancy
_atom_site_disorder_assembly
_atom_site_disorder_group
C1 C 1.1907(3) 0.5876(2) 0.13152(16) 0.0485(6) Uani 1 1 d . . . . .
H1A H 1.218935 0.510370 0.102987 0.058 Uiso 1 1 calc R U . . .
H1B H 1.144898 0.637638 0.093776 0.058 Uiso 1 1 calc R U . . .
C2 C 1.0812(3) 0.5755(2) 0.21920(16) 0.0443(5) Uani 1 1 d . . . . .
H2A H 0.991462 0.542377 0.210840 0.053 Uiso 1 1 calc R U . . .
H2B H 1.125488 0.522038 0.255657 0.053 Uiso 1 1 calc R U . . .
C3 C 1.1706(2) 0.7463(2) 0.27918(15) 0.0410(5) Uani 1 1 d . . . . .
H3A H 1.213965 0.698256 0.319098 0.049 Uiso 1 1 calc R U . . .
H3B H 1.139532 0.824073 0.306227 0.049 Uiso 1 1 calc R U . . .
C4 C 1.2867(3) 0.7573(2) 0.19205(17) 0.0475(5) Uani 1 1 d . . . . .
H4A H 1.246886 0.812972 0.155096 0.057 Uiso 1 1 calc R U . . .
H4B H 1.376202 0.787752 0.202903 0.057 Uiso 1 1 calc R U . . .
C5 C 0.9014(2) 0.71631(17) 0.31910(14) 0.0345(4) Uani 1 1 d . . . . .
C6 C 0.7718(3) 0.70270(17) 0.28807(14) 0.0360(4) Uani 1 1 d . . . . .
C7 C 0.6316(2) 0.73503(18) 0.33567(15) 0.0369(4) Uani 1 1 d . . . . .
H7 H 0.550044 0.724951 0.312161 0.044 Uiso 1 1 calc R U . . .
C8 C 0.6084(2) 0.78391(17) 0.42069(14) 0.0326(4) Uani 1 1 d . . . . .
C9 C 0.7335(2) 0.79708(16) 0.45489(13) 0.0302(4) Uani 1 1 d . . . . .
C10 C 0.8787(2) 0.76323(18) 0.40401(14) 0.0333(4) Uani 1 1 d . . . . .
H10 H 0.960744 0.772233 0.427242 0.040 Uiso 1 1 calc R U . . .
C11 C 0.4597(2) 0.82501(17) 0.47021(15) 0.0350(4) Uani 1 1 d . . . . .
C12 C 0.4469(2) 0.87326(17) 0.55509(14) 0.0332(4) Uani 1 1 d . . . . .
C13 C 0.5717(2) 0.88251(18) 0.58620(14) 0.0336(4) Uani 1 1 d . . . . .
H13 H 0.559554 0.915287 0.642191 0.040 Uiso 1 1 calc R U . . .
C14 C 0.2995(2) 0.92042(19) 0.60989(16) 0.0392(5) Uani 1 1 d . . . . .
C15 C 0.8392(2) 0.86253(19) 0.57581(14) 0.0355(4) Uani 1 1 d . . . . .
H15 H 0.909244 0.918752 0.544739 0.043 Uiso 1 1 calc R U . . .
C16 C 0.9089(3) 0.7578(2) 0.61289(17) 0.0447(5) Uani 1 1 d . . . . .
H16A H 0.862979 0.683146 0.613899 0.054 Uiso 1 1 calc R U . . .
H16B H 1.017347 0.750852 0.602737 0.054 Uiso 1 1 calc R U . . .
C17 C 0.8235(3) 0.8556(2) 0.67257(16) 0.0481(5) Uani 1 1 d . . . . .
H17A H 0.725885 0.840084 0.709818 0.058 Uiso 1 1 calc R U . . .
H17B H 0.880210 0.907771 0.698659 0.058 Uiso 1 1 calc R U . . .
C18 C 0.6121(2) 0.23437(18) 0.10351(13) 0.0339(4) Uani 1 1 d . . . . .
C19 C 0.5999(2) 0.11265(19) 0.10790(14) 0.0361(4) Uani 1 1 d . . . . .
C20 C 0.7222(3) 0.03771(19) 0.11554(14) 0.0385(4) Uani 1 1 d . . . . .
C21 C 0.8550(2) 0.0830(2) 0.12232(14) 0.0397(5) Uani 1 1 d . . . . .
C22 C 0.8661(3) 0.2041(2) 0.11979(15) 0.0415(5) Uani 1 1 d . . . . .
C23 C 0.7457(3) 0.27986(19) 0.10938(14) 0.0376(4) Uani 1 1 d . . . . .
C24 C 0.9861(3) 0.0014(2) 0.13585(17) 0.0486(6) Uani 1 1 d . . . . .
C25 C 0.4815(2) 0.31487(18) 0.09046(14) 0.0349(4) Uani 1 1 d . . . . .
C26 C 0.4721(2) 0.47487(16) 0.41796(12) 0.0278(4) Uani 1 1 d . . . . .
C27 C 0.6156(2) 0.45447(16) 0.43103(12) 0.0281(4) Uani 1 1 d . . . . .
C28 C 0.3569(2) 0.51972(16) 0.48786(13) 0.0285(4) Uani 1 1 d . . . . .
C29 C 0.4450(2) 0.45605(17) 0.32761(13) 0.0307(4) Uani 1 1 d . . . . .
Cl1 Cl 1.02912(8) 0.26093(7) 0.13121(6) 0.0679(2) Uani 1 1 d . . . . .
Cl2 Cl 0.75760(8) 0.43099(5) 0.10591(4) 0.05302(16) Uani 1 1 d . . . . .
Cl3 Cl 0.71055(9) -0.11313(5) 0.11673(5) 0.06030(19) Uani 1 1 d . . . . .
Cl4 Cl 0.43081(7) 0.05822(5) 0.10633(4) 0.04923(15) Uani 1 1 d . . . . .
Cl5 Cl 0.75862(6) 0.39841(5) 0.34422(3) 0.03989(13) Uani 1 1 d . . . . .
Cl6 Cl 0.17772(5) 0.54201(5) 0.47352(3) 0.03930(13) Uani 1 1 d . . . . .
F1 F 0.79120(17) 0.66106(13) 0.20489(9) 0.0495(3) Uani 1 1 d . . . . .
N1 N 1.3264(2) 0.6409(2) 0.14557(13) 0.0478(5) Uani 1 1 d . . . . .
H1C H 1.371317 0.592092 0.177115 0.057 Uiso 1 1 calc R U . . .
H1D H 1.390777 0.650173 0.093663 0.057 Uiso 1 1 calc R U . . .
N2 N 1.0415(2) 0.69164(16) 0.26330(13) 0.0401(4) Uani 1 1 d . . . . .
N3 N 0.71079(18) 0.84657(15) 0.53983(11) 0.0317(3) Uani 1 1 d . . . . .
O1 O 0.34607(18) 0.81881(16) 0.43817(12) 0.0490(4) Uani 1 1 d . . . . .
O2 O 0.18825(17) 0.91625(17) 0.57289(13) 0.0501(4) Uani 1 1 d . . . . .
H2 H 0.216413 0.878296 0.526402 0.075 Uiso 1 1 calc R U . . .
O3 O 0.2847(2) 0.96181(18) 0.68367(12) 0.0529(4) Uani 1 1 d . . . . .
O4 O 0.4733(2) 0.33986(18) 0.01612(11) 0.0536(5) Uani 1 1 d . . . . .
O5 O 0.38163(19) 0.35281(15) 0.15940(10) 0.0452(4) Uani 1 1 d . . . . .
H5 H 0.415250 0.344056 0.202915 0.068 Uiso 1 1 calc R U . . .
O6 O 1.0938(3) -0.0281(3) 0.07768(14) 0.0820(8) Uani 1 1 d . . . . .
O7 O 0.9739(2) -0.03352(17) 0.21730(12) 0.0525(4) Uani 1 1 d . . . . .
H7A H 0.890933 -0.010609 0.248056 0.079 Uiso 1 1 calc R U . . .
O8 O 0.43362(19) 0.34917(13) 0.30618(10) 0.0414(3) Uani 1 1 d . . . . .
O9 O 0.4366(2) 0.54367(13) 0.28280(10) 0.0415(4) Uani 1 1 d . . . . .

loop_
_atom_site_aniso_label
_atom_site_aniso_U_11
_atom_site_aniso_U_22
_atom_site_aniso_U_33
_atom_site_aniso_U_23
_atom_site_aniso_U_13
_atom_site_aniso_U_12
C1 0.0494(13) 0.0595(14) 0.0337(12) -0.0018(10) -0.0101(10) 0.0139(11)
C2 0.0482(12) 0.0389(11) 0.0405(12) -0.0037(9) -0.0041(10) 0.0060(9)
C3 0.0369(10) 0.0437(11) 0.0400(12) 0.0014(9) -0.0056(9) -0.0002(8)
C4 0.0391(11) 0.0549(13) 0.0461(14) 0.0150(11) -0.0072(10) 0.0002(10)
C5 0.0375(10) 0.0296(9) 0.0343(11) 0.0023(8) -0.0056(8) -0.0010(7)
C6 0.0477(11) 0.0307(9) 0.0306(10) -0.0030(8) -0.0119(9) -0.0023(8)
C7 0.0405(11) 0.0344(9) 0.0403(12) -0.0001(8) -0.0180(9) -0.0043(8)
C8 0.0340(9) 0.0291(8) 0.0356(11) 0.0025(8) -0.0096(8) -0.0043(7)
C9 0.0319(9) 0.0287(8) 0.0301(10) 0.0034(7) -0.0077(8) -0.0027(7)
C10 0.0297(9) 0.0375(9) 0.0323(10) 0.0003(8) -0.0075(8) -0.0008(7)
C11 0.0309(9) 0.0330(9) 0.0424(12) 0.0046(8) -0.0109(8) -0.0045(7)
C12 0.0291(9) 0.0327(9) 0.0364(11) 0.0074(8) -0.0063(8) -0.0007(7)
C13 0.0333(9) 0.0348(9) 0.0310(10) 0.0019(8) -0.0056(8) -0.0004(7)
C14 0.0328(10) 0.0385(10) 0.0424(13) 0.0095(9) -0.0029(9) -0.0001(8)
C15 0.0312(9) 0.0417(10) 0.0351(11) -0.0019(8) -0.0107(8) -0.0031(8)
C16 0.0382(11) 0.0479(12) 0.0520(14) 0.0007(10) -0.0202(10) 0.0021(9)
C17 0.0449(12) 0.0658(15) 0.0363(12) -0.0049(11) -0.0153(10) -0.0028(11)
C18 0.0367(10) 0.0395(10) 0.0226(9) -0.0020(8) -0.0045(8) 0.0050(8)
C19 0.0378(10) 0.0417(10) 0.0268(10) -0.0012(8) -0.0050(8) -0.0003(8)
C20 0.0464(12) 0.0359(10) 0.0296(10) 0.0003(8) -0.0049(9) 0.0043(8)
C21 0.0381(11) 0.0472(11) 0.0300(11) 0.0005(9) -0.0055(9) 0.0102(9)
C22 0.0382(11) 0.0507(12) 0.0351(11) -0.0014(9) -0.0088(9) -0.0003(9)
C23 0.0444(11) 0.0391(10) 0.0284(10) -0.0019(8) -0.0081(9) -0.0008(8)
C24 0.0414(12) 0.0572(14) 0.0417(13) 0.0006(11) -0.0056(10) 0.0153(10)
C25 0.0363(10) 0.0382(10) 0.0288(10) 0.0014(8) -0.0069(8) 0.0019(8)
C26 0.0294(8) 0.0289(8) 0.0248(9) 0.0046(7) -0.0074(7) 0.0007(7)
C27 0.0260(8) 0.0314(8) 0.0242(9) 0.0025(7) -0.0023(7) 0.0027(6)
C28 0.0241(8) 0.0327(9) 0.0284(9) 0.0046(7) -0.0069(7) 0.0020(6)
C29 0.0280(9) 0.0369(9) 0.0262(9) 0.0020(8) -0.0055(7) 0.0004(7)
Cl1 0.0475(4) 0.0748(5) 0.0875(6) -0.0013(4) -0.0274(4) -0.0084(3)
Cl2 0.0650(4) 0.0404(3) 0.0557(4) -0.0013(2) -0.0180(3) -0.0071(3)
Cl3 0.0694(4) 0.0379(3) 0.0719(5) 0.0046(3) -0.0168(3) 0.0044(3)
Cl4 0.0442(3) 0.0501(3) 0.0524(4) -0.0048(3) -0.0097(3) -0.0058(2)
Cl5 0.0320(2) 0.0539(3) 0.0286(3) -0.0024(2) -0.00157(19) 0.0097(2)
Cl6 0.0260(2) 0.0549(3) 0.0373(3) -0.0005(2) -0.01025(19) 0.00322(19)
F1 0.0612(9) 0.0507(8) 0.0374(7) -0.0113(6) -0.0161(6) 0.0030(6)
N1 0.0420(10) 0.0650(13) 0.0300(10) 0.0129(9) -0.0020(8) 0.0134(9)
N2 0.0372(9) 0.0399(9) 0.0385(10) -0.0064(8) -0.0013(8) -0.0012(7)
N3 0.0273(7) 0.0383(8) 0.0295(9) 0.0011(7) -0.0071(6) -0.0014(6)
O1 0.0347(8) 0.0601(10) 0.0565(11) -0.0082(8) -0.0204(7) -0.0009(7)
O2 0.0290(7) 0.0605(11) 0.0592(11) 0.0005(8) -0.0096(7) 0.0027(7)
O3 0.0410(9) 0.0707(12) 0.0406(10) -0.0004(8) -0.0017(7) 0.0096(8)
O4 0.0512(10) 0.0771(12) 0.0288(8) 0.0105(8) -0.0073(7) 0.0092(9)
O5 0.0483(9) 0.0547(9) 0.0303(8) -0.0071(7) -0.0103(7) 0.0146(7)
O6 0.0603(13) 0.121(2) 0.0486(12) 0.0030(12) 0.0032(10) 0.0410(13)
O7 0.0439(9) 0.0656(11) 0.0433(10) 0.0038(8) -0.0084(7) 0.0188(8)
O8 0.0576(10) 0.0357(7) 0.0320(8) 0.0003(6) -0.0132(7) -0.0032(7)
O9 0.0573(9) 0.0382(7) 0.0347(8) 0.0061(6) -0.0225(7) -0.0025(7)

loop_
_atom_type_symbol
_atom_type_description
_atom_type_scat_dispersion_real
_atom_type_scat_dispersion_imag
_atom_type_scat_source
C C 0.0033 0.0016 'International Tables Vol C Tables 4.2.6.8 and 6.1.1.4'
H H 0.0000 0.0000 'International Tables Vol C Tables 4.2.6.8 and 6.1.1.4'
N N 0.0061 0.0033 'International Tables Vol C Tables 4.2.6.8 and 6.1.1.4'
O O 0.0106 0.0060 'International Tables Vol C Tables 4.2.6.8 and 6.1.1.4'
F F 0.0171 0.0103 'International Tables Vol C Tables 4.2.6.8 and 6.1.1.4'
Cl Cl 0.1484 0.1585 'International Tables Vol C Tables 4.2.6.8 and 6.1.1.4'

loop_
_geom_angle_atom_site_label_1
_geom_angle_atom_site_label_2
_geom_angle_atom_site_label_3
_geom_angle
_geom_angle_site_symmetry_1
_geom_angle_site_symmetry_3
_geom_angle_publ_flag
H1A C1 H1B 108.3 . . ?
C2 C1 H1A 109.9 . . ?
C2 C1 H1B 109.9 . . ?
N1 C1 H1A 109.9 . . ?
N1 C1 H1B 109.9 . . ?
N1 C1 C2 108.9(2) . . ?
C1 C2 H2A 109.7 . . ?
C1 C2 H2B 109.7 . . ?
H2A C2 H2B 108.2 . . ?
N2 C2 C1 109.9(2) . . ?
N2 C2 H2A 109.7 . . ?
N2 C2 H2B 109.7 . . ?
H3A C3 H3B 108.3 . . ?
C4 C3 H3A 109.8 . . ?
C4 C3 H3B 109.8 . . ?
N2 C3 H3A 109.8 . . ?
N2 C3 H3B 109.8 . . ?
N2 C3 C4 109.2(2) . . ?
C3 C4 H4A 109.4 . . ?
C3 C4 H4B 109.4 . . ?
H4A C4 H4B 108.0 . . ?
N1 C4 C3 111.0(2) . . ?
N1 C4 H4A 109.4 . . ?
N1 C4 H4B 109.4 . . ?
C10 C5 C6 116.94(19) . . ?
N2 C5 C6 119.6(2) . . ?
N2 C5 C10 123.3(2) . . ?
C7 C6 C5 123.20(19) . . ?
C7 C6 F1 118.7(2) . . ?
F1 C6 C5 118.02(19) . . ?
C6 C7 H7 120.0 . . ?
C6 C7 C8 120.03(19) . . ?
C8 C7 H7 120.0 . . ?
C7 C8 C9 118.77(19) . . ?
C7 C8 C11 120.49(19) . . ?
C9 C8 C11 120.67(19) . . ?
C10 C9 C8 120.25(19) . . ?
C10 C9 N3 120.79(18) . . ?
N3 C9 C8 118.96(17) . . ?
C5 C10 C9 120.78(19) . . ?
C5 C10 H10 119.6 . . ?
C9 C10 H10 119.6 . . ?
C12 C11 C8 116.65(18) . . ?
O1 C11 C8 121.3(2) . . ?
O1 C11 C12 122.04(19) . . ?
C11 C12 C14 120.51(19) . . ?
C13 C12 C11 120.55(19) . . ?
C13 C12 C14 118.9(2) . . ?
C12 C13 H13 118.4 . . ?
N3 C13 C12 123.1(2) . . ?
N3 C13 H13 118.4 . . ?
O2 C14 C12 115.0(2) . . ?
O3 C14 C12 122.0(2) . . ?
O3 C14 O2 122.9(2) . . ?
C16 C15 H15 115.5 . . ?
C17 C15 H15 115.5 . . ?
C17 C15 C16 60.03(16) . . ?
N3 C15 H15 115.5 . . ?
N3 C15 C16 118.76(18) . . ?
N3 C15 C17 120.20(18) . . ?
C15 C16 H16A 117.8 . . ?
C15 C16 H16B 117.8 . . ?
H16A C16 H16B 114.9 . . ?
C17 C16 C15 59.78(15) . . ?
C17 C16 H16A 117.8 . . ?
C17 C16 H16B 117.8 . . ?
C15 C17 C16 60.19(15) . . ?
C15 C17 H17A 117.8 . . ?
C15 C17 H17B 117.8 . . ?
C16 C17 H17A 117.8 . . ?
C16 C17 H17B 117.8 . . ?
H17A C17 H17B 114.9 . . ?
C19 C18 C23 119.31(19) . . ?
C19 C18 C25 119.57(19) . . ?
C23 C18 C25 121.11(19) . . ?
C18 C19 C20 119.8(2) . . ?
C18 C19 Cl4 118.79(16) . . ?
C20 C19 Cl4 121.37(17) . . ?
C19 C20 Cl3 120.16(18) . . ?
C21 C20 C19 120.9(2) . . ?
C21 C20 Cl3 118.90(17) . . ?
C20 C21 C24 121.0(2) . . ?
C22 C21 C20 119.2(2) . . ?
C22 C21 C24 119.8(2) . . ?
C21 C22 C23 120.3(2) . . ?
C21 C22 Cl1 119.32(18) . . ?
C23 C22 Cl1 120.33(18) . . ?
C18 C23 C22 120.4(2) . . ?
C18 C23 Cl2 118.68(17) . . ?
C22 C23 Cl2 120.95(18) . . ?
O6 C24 C21 123.2(2) . . ?
O6 C24 O7 121.6(2) . . ?
O7 C24 C21 115.14(19) . . ?
O4 C25 C18 119.70(19) . . ?
O4 C25 O5 122.5(2) . . ?
O5 C25 C18 117.81(18) . . ?
C27 C26 C29 120.46(16) . . ?
C28 C26 C27 118.61(17) . . ?
C28 C26 C29 120.81(16) . . ?
C26 C27 Cl5 118.59(15) . . ?
C28 C27 C26 120.57(17) 2_666 . ?
C28 C27 Cl5 120.84(14) 2_666 . ?
C26 C28 C27 120.81(17) . 2_666 ?
C26 C28 Cl6 119.16(15) . . ?
C27 C28 Cl6 120.03(14) 2_666 . ?
O8 C29 C26 115.81(16) . . ?
O9 C29 C26 117.48(18) . . ?
O9 C29 O8 126.71(19) . . ?
C1 N1 H1C 109.3 . . ?
C1 N1 H1D 109.3 . . ?
C4 N1 C1 111.40(18) . . ?
C4 N1 H1C 109.3 . . ?
C4 N1 H1D 109.3 . . ?
H1C N1 H1D 108.0 . . ?
C3 N2 C2 112.83(18) . . ?
C5 N2 C2 120.17(18) . . ?
C5 N2 C3 120.01(18) . . ?
C9 N3 C15 119.73(16) . . ?
C13 N3 C9 119.97(17) . . ?
C13 N3 C15 120.27(17) . . ?
C14 O2 H2 109.5 . . ?
C25 O5 H5 109.5 . . ?
C24 O7 H7A 109.5 . . ?

loop_
_geom_bond_atom_site_label_1
_geom_bond_atom_site_label_2
_geom_bond_distance
_geom_bond_site_symmetry_2
_geom_bond_publ_flag
C1 H1A 0.9700 . ?
C1 H1B 0.9700 . ?
C1 C2 1.500(3) . ?
C1 N1 1.492(4) . ?
C2 H2A 0.9700 . ?
C2 H2B 0.9700 . ?
C2 N2 1.465(3) . ?
C3 H3A 0.9700 . ?
C3 H3B 0.9700 . ?
C3 C4 1.520(3) . ?
C3 N2 1.455(3) . ?
C4 H4A 0.9700 . ?
C4 H4B 0.9700 . ?
C4 N1 1.482(3) . ?
C5 C6 1.416(3) . ?
C5 C10 1.393(3) . ?
C5 N2 1.377(3) . ?
C6 C7 1.347(3) . ?
C6 F1 1.351(2) . ?
C7 H7 0.9300 . ?
C7 C8 1.403(3) . ?
C8 C9 1.405(3) . ?
C8 C11 1.440(3) . ?
C9 C10 1.403(3) . ?
C9 N3 1.405(3) . ?
C10 H10 0.9300 . ?
C11 C12 1.412(3) . ?
C11 O1 1.277(3) . ?
C12 C13 1.368(3) . ?
C12 C14 1.478(3) . ?
C13 H13 0.9300 . ?
C13 N3 1.341(3) . ?
C14 O2 1.302(3) . ?
C14 O3 1.219(3) . ?
C15 H15 0.9800 . ?
C15 C16 1.496(3) . ?
C15 C17 1.489(3) . ?
C15 N3 1.455(2) . ?
C16 H16A 0.9700 . ?
C16 H16B 0.9700 . ?
C16 C17 1.493(4) . ?
C17 H17A 0.9700 . ?
C17 H17B 0.9700 . ?
C18 C19 1.391(3) . ?
C18 C23 1.392(3) . ?
C18 C25 1.513(3) . ?
C19 C20 1.392(3) . ?
C19 Cl4 1.723(2) . ?
C20 C21 1.389(3) . ?
C20 Cl3 1.718(2) . ?
C21 C22 1.382(3) . ?
C21 C24 1.526(3) . ?
C22 C23 1.397(3) . ?
C22 Cl1 1.726(2) . ?
C23 Cl2 1.722(2) . ?
C24 O6 1.195(3) . ?
C24 O7 1.316(3) . ?
C25 O4 1.218(3) . ?
C25 O5 1.283(3) . ?
C26 C27 1.393(3) . ?
C26 C28 1.388(3) . ?
C26 C29 1.516(3) . ?
C27 C28 1.392(3) 2_666 ?
C27 Cl5 1.7252(19) . ?
C28 Cl6 1.7242(18) . ?
C29 O8 1.274(2) . ?
C29 O9 1.224(2) . ?
N1 H1C 0.8900 . ?
N1 H1D 0.8900 . ?
O2 H2 0.8200 . ?
O5 H5 0.8200 . ?
O7 H7A 0.8200 . ?

loop_
_geom_torsion_atom_site_label_1
_geom_torsion_atom_site_label_2
_geom_torsion_atom_site_label_3
_geom_torsion_atom_site_label_4
_geom_torsion
_geom_torsion_site_symmetry_1
_geom_torsion_site_symmetry_2
_geom_torsion_site_symmetry_3
_geom_torsion_site_symmetry_4
_geom_torsion_publ_flag
C1 C2 N2 C3 -60.1(3) . . . . ?
C1 C2 N2 C5 149.2(2) . . . . ?
C2 C1 N1 C4 -57.5(2) . . . . ?
C3 C4 N1 C1 56.2(3) . . . . ?
C4 C3 N2 C2 57.2(2) . . . . ?
C4 C3 N2 C5 -152.0(2) . . . . ?
C5 C6 C7 C8 -0.6(3) . . . . ?
C6 C5 C10 C9 -1.2(3) . . . . ?
C6 C5 N2 C2 -55.4(3) . . . . ?
C6 C5 N2 C3 155.9(2) . . . . ?
C6 C7 C8 C9 -0.6(3) . . . . ?
C6 C7 C8 C11 176.45(19) . . . . ?
C7 C8 C9 C10 0.9(3) . . . . ?
C7 C8 C9 N3 179.67(18) . . . . ?
C7 C8 C11 C12 -179.81(18) . . . . ?
C7 C8 C11 O1 -0.4(3) . . . . ?
C8 C9 C10 C5 0.1(3) . . . . ?
C8 C9 N3 C13 -1.3(3) . . . . ?
C8 C9 N3 C15 -179.08(17) . . . . ?
C8 C11 C12 C13 1.7(3) . . . . ?
C8 C11 C12 C14 178.48(17) . . . . ?
C9 C8 C11 C12 -2.8(3) . . . . ?
C9 C8 C11 O1 176.58(19) . . . . ?
C10 C5 C6 C7 1.5(3) . . . . ?
C10 C5 C6 F1 177.85(18) . . . . ?
C10 C5 N2 C2 129.6(2) . . . . ?
C10 C5 N2 C3 -19.1(3) . . . . ?
C10 C9 N3 C13 177.49(18) . . . . ?
C10 C9 N3 C15 -0.3(3) . . . . ?
C11 C8 C9 C10 -176.18(18) . . . . ?
C11 C8 C9 N3 2.6(3) . . . . ?
C11 C12 C13 N3 -0.5(3) . . . . ?
C11 C12 C14 O2 -1.7(3) . . . . ?
C11 C12 C14 O3 179.4(2) . . . . ?
C12 C13 N3 C9 0.3(3) . . . . ?
C12 C13 N3 C15 178.02(19) . . . . ?
C13 C12 C14 O2 175.06(19) . . . . ?
C13 C12 C14 O3 -3.8(3) . . . . ?
C14 C12 C13 N3 -177.31(18) . . . . ?
C16 C15 N3 C9 -79.2(2) . . . . ?
C16 C15 N3 C13 103.0(2) . . . . ?
C17 C15 N3 C9 -149.3(2) . . . . ?
C17 C15 N3 C13 32.9(3) . . . . ?
C18 C19 C20 C21 2.5(3) . . . . ?
C18 C19 C20 Cl3 -177.48(16) . . . . ?
C19 C18 C23 C22 -0.2(3) . . . . ?
C19 C18 C23 Cl2 -178.79(16) . . . . ?
C19 C18 C25 O4 -90.5(3) . . . . ?
C19 C18 C25 O5 88.5(3) . . . . ?
C19 C20 C21 C22 -1.2(3) . . . . ?
C19 C20 C21 C24 176.6(2) . . . . ?
C20 C21 C22 C23 -0.8(3) . . . . ?
C20 C21 C22 Cl1 178.25(17) . . . . ?
C20 C21 C24 O6 101.4(3) . . . . ?
C20 C21 C24 O7 -79.7(3) . . . . ?
C21 C22 C23 C18 1.5(3) . . . . ?
C21 C22 C23 Cl2 -179.89(17) . . . . ?
C22 C21 C24 O6 -80.9(4) . . . . ?
C22 C21 C24 O7 98.0(3) . . . . ?
C23 C18 C19 C20 -1.8(3) . . . . ?
C23 C18 C19 Cl4 176.66(16) . . . . ?
C23 C18 C25 O4 88.2(3) . . . . ?
C23 C18 C25 O5 -92.9(3) . . . . ?
C24 C21 C22 C23 -178.6(2) . . . . ?
C24 C21 C22 Cl1 0.5(3) . . . . ?
C25 C18 C19 C20 176.85(19) . . . . ?
C25 C18 C19 Cl4 -4.7(3) . . . . ?
C25 C18 C23 C22 -178.81(19) . . . . ?
C25 C18 C23 Cl2 2.6(3) . . . . ?
C27 C26 C28 C27 1.0(3) . . . 2_666 ?
C27 C26 C28 Cl6 -178.41(14) . . . . ?
C27 C26 C29 O8 80.1(2) . . . . ?
C27 C26 C29 O9 -99.6(2) . . . . ?
C28 C26 C27 C28 -1.0(3) . . . 2_666 ?
C28 C26 C27 Cl5 179.85(14) . . . . ?
C28 C26 C29 O8 -103.9(2) . . . . ?
C28 C26 C29 O9 76.3(2) . . . . ?
C29 C26 C27 C28 175.06(17) . . . 2_666 ?
C29 C26 C27 Cl5 -4.1(2) . . . . ?
C29 C26 C28 C27 -175.04(17) . . . 2_666 ?
C29 C26 C28 Cl6 5.6(2) . . . . ?
Cl1 C22 C23 C18 -177.57(16) . . . . ?
Cl1 C22 C23 Cl2 1.0(3) . . . . ?
Cl3 C20 C21 C22 178.83(17) . . . . ?
Cl3 C20 C21 C24 -3.4(3) . . . . ?
Cl4 C19 C20 C21 -175.92(17) . . . . ?
Cl4 C19 C20 Cl3 4.1(3) . . . . ?
F1 C6 C7 C8 -176.94(18) . . . . ?
N1 C1 C2 N2 58.1(3) . . . . ?
N2 C3 C4 N1 -54.6(3) . . . . ?
N2 C5 C6 C7 -173.8(2) . . . . ?
N2 C5 C6 F1 2.6(3) . . . . ?
N2 C5 C10 C9 173.91(19) . . . . ?
N3 C9 C10 C5 -178.73(18) . . . . ?
N3 C15 C16 C17 -110.2(2) . . . . ?
N3 C15 C17 C16 107.9(2) . . . . ?
O1 C11 C12 C13 -177.6(2) . . . . ?
O1 C11 C12 C14 -0.9(3) . . . . ?
